data_4312299
loop_
_publ_author_name
'Andrey Yu. Kovalevsky'
'Milan Gembicky'
'Philip Coppens'

_publ_section_title
;
 Cu(I)(2,9-Bis(trifluoromethyl)-1,10-phenanthroline)2+ Complexes:
 Correlation between Solid-State Structure and Photoluminescent Properties
;
_journal_name_full 'Inorganic Chemistry'
_journal_page_first 8282
_journal_page_last 8289
_journal_paper_doi 10.1021/ic049638s
_journal_volume 43
_journal_year 2004
_chemical_formula_sum 'C38.5 H18 B0.25 Cu F13 N4 O4.25 S0.75'
_chemical_formula_weight 941.86
_chemical_name_systematic
; 
 ? 
;
_space_group_IT_number 13
_symmetry_cell_setting monoclinic
_symmetry_space_group_name_Hall '-P 2yac'
_symmetry_space_group_name_H-M 'P 1 2/n 1'
_atom_sites_solution_hydrogens geom
_atom_sites_solution_primary direct
_atom_sites_solution_secondary difmap
_audit_creation_method SHELXL-97
_cell_angle_alpha 90.00
_cell_angle_beta 97.8760(10)
_cell_angle_gamma 90.00
_cell_formula_units_Z 8
_cell_length_a 16.1323(9)
_cell_length_b 13.5414(8)
_cell_length_c 33.1862(19)
_cell_measurement_temperature 90(2)
_cell_volume 7181.3(7)
_computing_cell_refinement 'Bruker SMART'
_computing_data_collection 'Bruker SMART'
_computing_data_reduction 'Bruker SAINT'
_computing_molecular_graphics 'Bruker SHELXTL'
_computing_publication_material 'Bruker SHELXTL'
_computing_structure_refinement 'SHELXL-97 (Sheldrick, 1997)'
_computing_structure_solution 'SHELXS-97 (Sheldrick, 1990)'
_diffrn_ambient_temperature 90(2)
_diffrn_measured_fraction_theta_full 0.991
_diffrn_measured_fraction_theta_max 0.991
_diffrn_measurement_device_type 'CCD area detector'
_diffrn_measurement_method 'phi and omega scans'
_diffrn_radiation_monochromator graphite
_diffrn_radiation_source 'fine-focus sealed tube'
_diffrn_radiation_type MoK\a
_diffrn_radiation_wavelength 0.71073
_diffrn_reflns_av_R_equivalents 0.0874
_diffrn_reflns_av_sigmaI/netI 0.0677
_diffrn_reflns_limit_h_max 19
_diffrn_reflns_limit_h_min -19
_diffrn_reflns_limit_k_max 16
_diffrn_reflns_limit_k_min -16
_diffrn_reflns_limit_l_max 39
_diffrn_reflns_limit_l_min -39
_diffrn_reflns_number 67667
_diffrn_reflns_theta_full 25.03
_diffrn_reflns_theta_max 25.03
_diffrn_reflns_theta_min 1.50
_exptl_absorpt_coefficient_mu 0.771
_exptl_absorpt_correction_T_max 0.9444
_exptl_absorpt_correction_T_min 0.8611
_exptl_absorpt_correction_type none
_exptl_crystal_density_diffrn 1.742
_exptl_crystal_density_meas 0
_exptl_crystal_density_method 'not measured'
_exptl_crystal_F_000 3762
_exptl_crystal_size_max 0.20
_exptl_crystal_size_mid 0.15
_exptl_crystal_size_min 0.08
_refine_diff_density_max 2.347
_refine_diff_density_min -0.771
_refine_diff_density_rms 0.142
_refine_ls_extinction_coef 0.00198(13)
_refine_ls_extinction_expression Fc^*^=kFc[1+0.001xFc^2^\l^3^/sin(2\q)]^-1/4^
_refine_ls_extinction_method SHELXL
_refine_ls_goodness_of_fit_ref 1.144
_refine_ls_hydrogen_treatment mixed
_refine_ls_matrix_type full
_refine_ls_number_parameters 1112
_refine_ls_number_reflns 12589
_refine_ls_number_restraints 1
_refine_ls_restrained_S_all 1.144
_refine_ls_R_factor_all 0.1461
_refine_ls_R_factor_gt 0.0923
_refine_ls_shift/su_max 0.001
_refine_ls_shift/su_mean 0.000
_refine_ls_structure_factor_coef Fsqd
_refine_ls_weighting_details 'calc w=1/[\s^2^(Fo^2^)+(0.0123P)^2^+118.6972P] where P=(Fo^2^+2Fc^2^)/3'
_refine_ls_weighting_scheme calc
_refine_ls_wR_factor_gt 0.1969
_refine_ls_wR_factor_ref 0.2281
_reflns_number_gt 8304
_reflns_number_total 12589
_reflns_threshold_expression >2sigma(I)
_cod_data_source_file ic049638ssi20040318_110519.cif
_cod_data_source_block cuaqbfab
_cod_depositor_comments
;
The following automatic conversions were performed:
'_symmetry_cell_setting' value 'Monoclinic' changed to 'monoclinic'
according to '/home/saulius/struct/CIF-dictionaries/cif_core.dic'
dictionary named 'cif_core.dic' version 2.4.1 from 2010-06-29.

Automatic conversion script
Id: cif_fix_enum 1527 2010-12-29 10:47:43Z saulius 
;
_cod_original_formula_sum 'C38.50 H18 B0.25 Cu F13 N4 O4.25 S0.75'
_cod_database_code 4312299

loop_
_symmetry_equiv_pos_as_xyz
'x, y, z'
'-x+1/2, y, -z+1/2'
'-x, -y, -z'
'x-1/2, -y, z-1/2'

loop_
_atom_site_label
_atom_site_type_symbol
_atom_site_fract_x
_atom_site_fract_y
_atom_site_fract_z
_atom_site_U_iso_or_equiv
_atom_site_adp_type
_atom_site_occupancy
_atom_site_symmetry_multiplicity
_atom_site_calc_flag
_atom_site_refinement_flags
_atom_site_disorder_assembly
_atom_site_disorder_group
Cu1 Cu 0.63764(6) 0.48061(8) 0.12943(3) 0.0253(3) Uani 1 1 d . . .
Cu2 Cu 0.98862(6) 0.97624(8) 0.21186(3) 0.0246(3) Uani 1 1 d . . .
S1 S 0.34439(12) -0.03551(15) 0.04520(6) 0.0203(5) Uani 1 1 d . . .
S2 S 0.2497(3) 0.4871(4) 0.12377(14) 0.0302(10) Uani 0.50 1 d P . .
F1 F 0.4384(4) 0.6694(4) 0.0477(2) 0.059(2) Uani 1 1 d . . .
F2 F 0.4754(3) 0.6011(5) 0.10587(19) 0.0495(16) Uani 1 1 d . . .
F3 F 0.4848(3) 0.5195(4) 0.05151(19) 0.0434(15) Uani 1 1 d . . .
F4 F 0.8548(4) 0.3328(5) 0.2154(2) 0.068(2) Uani 1 1 d . . .
F5 F 0.7694(5) 0.2942(4) 0.16217(19) 0.0563(18) Uani 1 1 d . . .
F6 F 0.7290(3) 0.3861(4) 0.20713(16) 0.0358(13) Uani 1 1 d . . .
F7 F 0.5936(4) 0.6537(4) 0.1816(2) 0.0527(17) Uani 1 1 d . . .
F8 F 0.6667(3) 0.5688(4) 0.2270(2) 0.0527(18) Uani 1 1 d . . .
F9 F 0.5590(4) 0.6440(5) 0.2413(2) 0.0540(18) Uani 1 1 d . . .
F10 F 0.6924(3) 0.2910(4) 0.01870(15) 0.0291(12) Uani 1 1 d . . .
F11 F 0.6397(3) 0.4356(4) 0.02571(15) 0.0293(12) Uani 1 1 d . . .
F12 F 0.7359(3) 0.3791(4) 0.07133(15) 0.0302(12) Uani 1 1 d . . .
F13 F 1.1634(4) 0.8731(8) 0.1562(2) 0.085(3) Uani 1 1 d . . .
F14 F 1.1059(5) 0.7336(7) 0.1405(3) 0.089(3) Uani 1 1 d . . .
F15 F 1.0307(4) 0.8611(5) 0.14469(18) 0.0544(18) Uani 1 1 d . . .
F16 F 0.8579(4) 1.1859(5) 0.2958(2) 0.0542(17) Uani 1 1 d . . .
F17 F 0.9520(3) 1.1877(4) 0.25612(18) 0.0418(14) Uani 1 1 d . . .
F18 F 0.8424(3) 1.1004(4) 0.24103(18) 0.0415(14) Uani 1 1 d . . .
F19 F 1.1253(4) 1.1329(8) 0.2476(2) 0.082(3) Uani 1 1 d . . .
F20 F 1.2030(5) 1.2018(9) 0.2093(3) 0.114(4) Uani 1 1 d . . .
F21 F 1.1762(5) 1.0513(7) 0.2049(3) 0.097(3) Uani 1 1 d . . .
F22 F 0.8388(4) 0.8437(4) 0.23706(16) 0.0401(14) Uani 1 1 d . . .
F23 F 0.8988(4) 0.7627(4) 0.19345(18) 0.0412(14) Uani 1 1 d . . .
F24 F 0.7653(4) 0.7505(4) 0.19312(19) 0.0444(15) Uani 1 1 d . . .
F25A F 0.1233(13) 0.4706(17) 0.2003(7) 0.0318(13) Uiso 0.25 1 d P A 1
F25B F 0.1171(10) 0.4754(17) 0.1809(7) 0.0318(13) Uiso 0.25 1 d PD A 1
F26 F 0.2258(6) 0.4728(8) 0.2316(3) 0.0318(13) Uiso 0.50 1 d P . 1
F27 F 0.2407(6) 0.5492(8) 0.1738(3) 0.0318(13) Uiso 0.50 1 d P A 1
F28 F 0.2322(6) 0.3815(8) 0.1750(3) 0.0318(13) Uiso 0.50 1 d P A 1
B1 B 0.2041(10) 0.4704(16) 0.1899(6) 0.029(5) Uiso 0.50 1 d PD A 1
O1 O 0.0636(4) 0.0343(5) -0.05551(19) 0.0325(15) Uani 1 1 d . . .
O2 O -0.0136(4) -0.2960(6) 0.0209(2) 0.0430(18) Uani 1 1 d . . .
O3 O 0.3498(4) -0.0075(4) 0.08758(17) 0.0255(13) Uani 1 1 d . . .
O4 O 0.4041(3) -0.1124(4) 0.03756(18) 0.0255(14) Uani 1 1 d . . .
O5 O 0.3464(4) 0.0488(4) 0.01800(18) 0.0263(14) Uani 1 1 d . . .
O6 O -0.0681(5) 0.4484(6) 0.0665(2) 0.0467(19) Uani 1 1 d . . .
O7 O 0.2432(10) 0.5782(12) 0.1452(5) 0.052(2) Uiso 0.50 1 d P A 2
O8 O 0.3314(10) 0.4727(12) 0.1130(5) 0.052(2) Uiso 0.50 1 d P A 2
O9 O 0.2195(10) 0.4026(12) 0.1444(5) 0.052(2) Uiso 0.50 1 d P A 2
N1 N 0.6424(5) 0.6013(5) 0.0933(2) 0.0288(18) Uani 1 1 d . . .
N2 N 0.7621(4) 0.5034(5) 0.1427(2) 0.0202(15) Uani 1 1 d . . .
N3 N 0.5533(4) 0.4545(5) 0.1670(2) 0.0263(17) Uani 1 1 d . . .
N4 N 0.5855(4) 0.3564(5) 0.1009(2) 0.0227(16) Uani 1 1 d . . .
N5 N 1.0638(4) 0.8583(5) 0.2280(2) 0.0260(17) Uani 1 1 d . . .
N6 N 0.9819(4) 0.9834(5) 0.2730(2) 0.0216(15) Uani 1 1 d . . .
N7 N 1.0062(4) 1.0941(6) 0.1775(2) 0.0241(16) Uani 1 1 d . . .
N8 N 0.8789(4) 0.9633(5) 0.17181(19) 0.0186(15) Uani 1 1 d . . .
C1 C 0.5836(6) 0.6485(7) 0.0684(3) 0.036(2) Uani 1 1 d . . .
C2 C 0.5991(8) 0.7260(8) 0.0439(3) 0.052(3) Uani 1 1 d . . .
H2A H 0.5544 0.7572 0.0270 0.063 Uiso 1 1 calc R . .
C3 C 0.6800(7) 0.7578(7) 0.0441(3) 0.042(3) Uani 1 1 d . . .
H3A H 0.6921 0.8110 0.0271 0.051 Uiso 1 1 calc R . .
C4 C 0.7447(7) 0.7105(6) 0.0698(3) 0.033(2) Uani 1 1 d . . .
C5 C 0.8291(7) 0.7393(8) 0.0719(3) 0.040(3) Uani 1 1 d . . .
H5A H 0.8437 0.7921 0.0554 0.049 Uiso 1 1 calc R . .
C6 C 0.8893(7) 0.6930(8) 0.0969(3) 0.039(3) Uani 1 1 d . . .
H6A H 0.9457 0.7146 0.0983 0.047 Uiso 1 1 calc R . .
C7 C 0.8697(6) 0.6110(7) 0.1216(3) 0.029(2) Uani 1 1 d . . .
C8 C 0.9310(6) 0.5583(7) 0.1473(3) 0.033(2) Uani 1 1 d . . .
H8A H 0.9883 0.5769 0.1493 0.039 Uiso 1 1 calc R . .
C9 C 0.9077(5) 0.4802(8) 0.1693(3) 0.032(2) Uani 1 1 d . . .
H9A H 0.9482 0.4438 0.1868 0.038 Uiso 1 1 calc R . .
C10 C 0.8229(5) 0.4551(6) 0.1655(3) 0.0249(19) Uani 1 1 d . . .
C11 C 0.7222(6) 0.6322(6) 0.0937(3) 0.0253(19) Uani 1 1 d . . .
C12 C 0.7873(6) 0.5814(6) 0.1200(3) 0.027(2) Uani 1 1 d . . .
C13 C 0.4962(6) 0.6096(7) 0.0683(3) 0.036(2) Uani 1 1 d . . .
C14 C 0.7936(5) 0.3677(7) 0.1876(3) 0.028(2) Uani 1 1 d . . .
C15 C 0.5348(5) 0.5038(6) 0.2007(3) 0.028(2) Uani 1 1 d . . .
C16 C 0.4725(6) 0.4771(7) 0.2229(3) 0.035(2) Uani 1 1 d . . .
H16A H 0.4624 0.5150 0.2459 0.043 Uiso 1 1 calc R . .
C17 C 0.4248(6) 0.3946(7) 0.2117(3) 0.032(2) Uani 1 1 d . . .
H17A H 0.3824 0.3741 0.2271 0.039 Uiso 1 1 calc R . .
C18 C 0.4399(5) 0.3407(7) 0.1767(3) 0.027(2) Uani 1 1 d . . .
C19 C 0.3932(5) 0.2560(7) 0.1630(3) 0.028(2) Uani 1 1 d . . .
H19A H 0.3489 0.2346 0.1770 0.034 Uiso 1 1 calc R . .
C20 C 0.4106(5) 0.2044(6) 0.1299(3) 0.028(2) Uani 1 1 d . . .
H20A H 0.3799 0.1463 0.1217 0.033 Uiso 1 1 calc R . .
C21 C 0.4753(5) 0.2377(6) 0.1074(3) 0.0228(19) Uani 1 1 d . . .
C22 C 0.4963(5) 0.1883(6) 0.0726(3) 0.026(2) Uani 1 1 d . . .
H22A H 0.4664 0.1307 0.0630 0.032 Uiso 1 1 calc R . .
C23 C 0.5585(5) 0.2224(6) 0.0530(3) 0.026(2) Uani 1 1 d . . .
H23A H 0.5730 0.1889 0.0298 0.031 Uiso 1 1 calc R . .
C24 C 0.6015(5) 0.3086(6) 0.0675(3) 0.0238(19) Uani 1 1 d . . .
C25 C 0.5059(5) 0.3734(7) 0.1568(3) 0.027(2) Uani 1 1 d . . .
C26 C 0.5232(5) 0.3220(6) 0.1207(2) 0.0199(18) Uani 1 1 d . . .
C27 C 0.5891(6) 0.5921(7) 0.2120(3) 0.034(2) Uani 1 1 d . . .
C28 C 0.6668(5) 0.3520(6) 0.0458(3) 0.025(2) Uani 1 1 d . . .
C29 C 1.1014(6) 0.7941(7) 0.2058(3) 0.034(2) Uani 1 1 d . . .
C30 C 1.1417(6) 0.7095(8) 0.2222(4) 0.048(3) Uani 1 1 d . . .
H30A H 1.1645 0.6638 0.2050 0.058 Uiso 1 1 calc R . .
C31 C 1.1484(6) 0.6921(7) 0.2630(4) 0.051(3) Uani 1 1 d . . .
H31A H 1.1784 0.6363 0.2746 0.061 Uiso 1 1 calc R . .
C32 C 1.1102(5) 0.7580(6) 0.2880(3) 0.034(2) Uani 1 1 d . . .
C33 C 1.1139(6) 0.7455(8) 0.3313(4) 0.044(3) Uani 1 1 d . . .
H33A H 1.1454 0.6926 0.3444 0.053 Uiso 1 1 calc R . .
C34 C 1.0735(6) 0.8076(7) 0.3531(3) 0.038(3) Uani 1 1 d . . .
H34A H 1.0750 0.7963 0.3814 0.046 Uiso 1 1 calc R . .
C35 C 1.0278(6) 0.8909(7) 0.3348(3) 0.030(2) Uani 1 1 d . . .
C36 C 0.9825(6) 0.9559(8) 0.3561(3) 0.032(2) Uani 1 1 d . . .
H36A H 0.9817 0.9467 0.3844 0.038 Uiso 1 1 calc R . .
C37 C 0.9392(6) 1.0326(7) 0.3364(3) 0.031(2) Uani 1 1 d . . .
H37A H 0.9083 1.0774 0.3505 0.037 Uiso 1 1 calc R . .
C38 C 0.9419(5) 1.0428(6) 0.2952(3) 0.0242(19) Uani 1 1 d . . .
C39 C 1.0669(5) 0.8394(6) 0.2686(3) 0.0243(19) Uani 1 1 d . . .
C40 C 1.0246(5) 0.9068(6) 0.2926(2) 0.0205(18) Uani 1 1 d . . .
C41 C 1.1007(7) 0.8164(9) 0.1625(4) 0.047(3) Uani 1 1 d . . .
C42 C 0.8989(6) 1.1294(7) 0.2721(3) 0.031(2) Uani 1 1 d . . .
C43 C 1.0683(6) 1.1600(7) 0.1799(3) 0.031(2) Uani 1 1 d . . .
C44 C 1.0675(6) 1.2445(8) 0.1556(3) 0.036(2) Uani 1 1 d . . .
H44A H 1.1137 1.2886 0.1586 0.044 Uiso 1 1 calc R . .
C45 C 0.9994(6) 1.2622(7) 0.1276(3) 0.036(2) Uani 1 1 d . . .
H45A H 0.9968 1.3198 0.1112 0.043 Uiso 1 1 calc R . .
C46 C 0.9327(6) 1.1943(7) 0.1231(3) 0.030(2) Uani 1 1 d . . .
C47 C 0.8606(6) 1.2062(7) 0.0932(3) 0.029(2) Uani 1 1 d . . .
H47A H 0.8565 1.2616 0.0754 0.035 Uiso 1 1 calc R . .
C48 C 0.7979(6) 1.1380(7) 0.0901(3) 0.030(2) Uani 1 1 d . . .
H48A H 0.7506 1.1469 0.0700 0.035 Uiso 1 1 calc R . .
C49 C 0.8011(5) 1.0545(7) 0.1158(3) 0.026(2) Uani 1 1 d . . .
C50 C 0.7366(5) 0.9842(7) 0.1143(3) 0.027(2) Uani 1 1 d . . .
H50A H 0.6876 0.9906 0.0950 0.032 Uiso 1 1 calc R . .
C51 C 0.7453(6) 0.9057(7) 0.1411(3) 0.032(2) Uani 1 1 d . . .
H51A H 0.7026 0.8573 0.1405 0.039 Uiso 1 1 calc R . .
C52 C 0.8174(5) 0.8987(6) 0.1688(3) 0.0238(19) Uani 1 1 d . . .
C53 C 0.9377(5) 1.1112(6) 0.1490(2) 0.0194(18) Uani 1 1 d . . .
C54 C 0.8723(5) 1.0415(6) 0.1462(2) 0.0211(18) Uani 1 1 d . . .
C55 C 1.1423(6) 1.1380(9) 0.2114(3) 0.040(3) Uani 1 1 d . . .
C56 C 0.8304(6) 0.8136(6) 0.1987(3) 0.029(2) Uani 1 1 d . . .
C57 C 0.0463(5) -0.0429(6) -0.0385(2) 0.0203(18) Uani 1 1 d . . .
C58 C 0.1068(5) -0.0888(7) -0.0070(2) 0.0214(18) Uani 1 1 d . . .
C59 C 0.1863(5) -0.0457(7) 0.0031(3) 0.0241(19) Uani 1 1 d . . .
H59A H 0.1999 0.0127 -0.0104 0.029 Uiso 1 1 calc R . .
C60 C 0.2439(5) -0.0871(6) 0.0322(2) 0.0201(18) Uani 1 1 d . . .
C61 C 0.2241(5) -0.1752(6) 0.0519(3) 0.0235(19) Uani 1 1 d . . .
H61A H 0.2648 -0.2050 0.0716 0.028 Uiso 1 1 calc R . .
C62 C 0.1469(5) -0.2174(7) 0.0428(3) 0.029(2) Uani 1 1 d . . .
H62A H 0.1333 -0.2753 0.0567 0.035 Uiso 1 1 calc R . .
C63 C 0.0875(5) -0.1745(7) 0.0126(3) 0.026(2) Uani 1 1 d . . .
C64 C 0.0038(6) -0.2214(8) 0.0028(3) 0.031(2) Uani 1 1 d . . .
C65 C -0.0551(5) -0.1791(8) -0.0304(3) 0.030(2) Uani 1 1 d . . .
C66 C -0.1319(6) -0.2237(10) -0.0414(3) 0.047(3) Uani 1 1 d . . .
H66A H -0.1461 -0.2811 -0.0274 0.056 Uiso 1 1 calc R . .
C67 C -0.1887(6) -0.1850(9) -0.0728(3) 0.041(3) Uani 1 1 d . . .
H67A H -0.2407 -0.2172 -0.0809 0.049 Uiso 1 1 calc R . .
C68 C -0.1686(6) -0.0984(10) -0.0924(3) 0.047(3) Uani 1 1 d . . .
H68A H -0.2078 -0.0706 -0.1133 0.056 Uiso 1 1 calc R . .
C69 C -0.0930(6) -0.0536(8) -0.0816(3) 0.034(2) Uani 1 1 d . . .
H69A H -0.0795 0.0045 -0.0953 0.041 Uiso 1 1 calc R . .
C70 C -0.0351(5) -0.0928(7) -0.0503(3) 0.030(2) Uani 1 1 d . . .
C71 C -0.0357(7) 0.4742(8) 0.0362(3) 0.038(2) Uani 1 1 d . . .
C73 C 0.1072(7) 0.4772(9) 0.0753(3) 0.051(3) Uani 1 1 d . . .
H73A H 0.0836 0.4632 0.0994 0.062 Uiso 1 1 calc R A .
C72 C 0.0544(7) 0.4892(9) 0.0378(3) 0.046(3) Uani 1 1 d . A .
C77 C 0.0892(7) 0.5072(9) 0.0023(3) 0.048(3) Uani 1 1 d . . .
C74 C 0.1925(7) 0.4858(10) 0.0768(3) 0.055(3) Uani 1 1 d . A .
C76 C 0.1756(7) 0.5127(10) 0.0043(3) 0.058(4) Uani 1 1 d . A .
H76A H 0.1993 0.5262 -0.0198 0.069 Uiso 1 1 calc R . .
C75 C 0.2284(8) 0.4990(12) 0.0406(3) 0.074(5) Uani 1 1 d . . .
H75A H 0.2874 0.4985 0.0412 0.089 Uiso 1 1 calc R A .
O1S O 0.5665(4) -0.0271(5) 0.04894(17) 0.0284(14) Uani 1 1 d . . .
H1SA H 0.5185 -0.0522 0.0417 0.043 Uiso 1 1 d R . .
H1SB H 0.5951 -0.0670 0.0367 0.043 Uiso 1 1 d R . .

loop_
_atom_site_aniso_label
_atom_site_aniso_U_11
_atom_site_aniso_U_22
_atom_site_aniso_U_33
_atom_site_aniso_U_23
_atom_site_aniso_U_13
_atom_site_aniso_U_12
Cu1 0.0220(6) 0.0163(5) 0.0351(6) 0.0003(5) -0.0051(4) -0.0010(4)
Cu2 0.0220(6) 0.0298(6) 0.0205(6) 0.0013(5) -0.0024(4) 0.0068(5)
S1 0.0168(10) 0.0201(11) 0.0232(11) -0.0043(9) -0.0001(8) -0.0004(8)
S2 0.026(2) 0.035(3) 0.029(2) 0.005(2) 0.0010(19) -0.006(2)
F1 0.052(4) 0.035(3) 0.078(5) -0.003(3) -0.038(3) 0.019(3)
F2 0.030(3) 0.063(4) 0.051(4) -0.006(3) -0.011(3) 0.006(3)
F3 0.040(3) 0.023(3) 0.061(4) -0.010(3) -0.013(3) 0.002(3)
F4 0.045(4) 0.073(5) 0.080(5) 0.051(4) -0.008(3) 0.011(4)
F5 0.103(6) 0.025(3) 0.048(4) -0.004(3) 0.033(4) -0.009(3)
F6 0.048(3) 0.026(3) 0.037(3) 0.014(2) 0.019(3) 0.009(2)
F7 0.062(4) 0.028(3) 0.063(4) -0.008(3) -0.009(3) -0.015(3)
F8 0.031(3) 0.032(3) 0.087(5) -0.026(3) -0.023(3) 0.009(3)
F9 0.049(4) 0.045(4) 0.068(4) -0.035(3) 0.009(3) -0.002(3)
F10 0.034(3) 0.026(3) 0.028(3) -0.003(2) 0.006(2) -0.001(2)
F11 0.033(3) 0.022(3) 0.032(3) 0.010(2) -0.001(2) 0.001(2)
F12 0.025(3) 0.032(3) 0.032(3) 0.005(2) -0.002(2) -0.006(2)
F13 0.043(4) 0.154(9) 0.057(5) -0.007(5) 0.008(3) -0.025(5)
F14 0.087(6) 0.094(6) 0.087(6) -0.055(5) 0.016(5) 0.032(5)
F15 0.043(4) 0.084(5) 0.036(3) -0.012(3) 0.005(3) 0.011(3)
F16 0.057(4) 0.042(4) 0.066(4) -0.014(3) 0.018(3) 0.025(3)
F17 0.037(3) 0.027(3) 0.059(4) 0.010(3) -0.001(3) 0.003(3)
F18 0.031(3) 0.040(3) 0.049(4) -0.008(3) -0.009(3) 0.014(3)
F19 0.041(4) 0.164(9) 0.039(4) 0.006(5) -0.003(3) -0.015(5)
F20 0.059(5) 0.180(10) 0.094(7) 0.043(7) -0.025(5) -0.078(6)
F21 0.064(5) 0.120(8) 0.095(6) -0.031(6) -0.036(5) 0.035(5)
F22 0.051(4) 0.043(3) 0.028(3) 0.007(3) 0.012(3) -0.004(3)
F23 0.045(3) 0.030(3) 0.050(4) 0.016(3) 0.014(3) 0.011(3)
F24 0.049(4) 0.030(3) 0.056(4) 0.004(3) 0.013(3) -0.015(3)
O1 0.025(3) 0.034(4) 0.036(4) -0.001(3) -0.004(3) 0.005(3)
O2 0.029(4) 0.066(5) 0.033(4) 0.003(4) 0.003(3) -0.022(4)
O3 0.030(3) 0.024(3) 0.022(3) -0.003(3) 0.002(3) 0.002(3)
O4 0.020(3) 0.021(3) 0.035(4) -0.004(3) 0.005(3) 0.002(2)
O5 0.030(3) 0.016(3) 0.031(3) 0.000(3) -0.003(3) 0.003(3)
O6 0.060(5) 0.052(5) 0.030(4) 0.006(3) 0.013(3) -0.023(4)
N1 0.036(5) 0.017(4) 0.030(4) -0.004(3) -0.007(3) 0.003(3)
N2 0.021(4) 0.020(4) 0.019(4) 0.001(3) 0.000(3) -0.004(3)
N3 0.029(4) 0.014(4) 0.032(4) -0.003(3) -0.009(3) 0.003(3)
N4 0.021(4) 0.022(4) 0.023(4) 0.003(3) -0.004(3) -0.001(3)
N5 0.023(4) 0.021(4) 0.032(4) -0.010(3) -0.004(3) 0.005(3)
N6 0.022(4) 0.017(4) 0.025(4) -0.006(3) 0.002(3) -0.005(3)
N7 0.019(4) 0.038(4) 0.017(4) -0.005(3) 0.007(3) 0.002(3)
N8 0.024(4) 0.016(4) 0.015(3) 0.001(3) 0.002(3) 0.001(3)
C1 0.048(6) 0.017(5) 0.036(6) -0.007(4) -0.015(5) 0.008(4)
C2 0.072(9) 0.041(7) 0.036(6) 0.002(5) -0.020(6) 0.011(6)
C3 0.069(8) 0.013(5) 0.040(6) 0.016(4) -0.010(5) -0.003(5)
C4 0.057(7) 0.013(4) 0.028(5) -0.003(4) 0.009(5) -0.005(4)
C5 0.049(7) 0.032(6) 0.043(6) -0.005(5) 0.015(5) -0.011(5)
C6 0.052(7) 0.041(6) 0.028(5) -0.004(5) 0.018(5) -0.018(5)
C7 0.028(5) 0.024(5) 0.036(5) -0.009(4) 0.007(4) -0.006(4)
C8 0.028(5) 0.044(6) 0.026(5) -0.007(4) 0.002(4) -0.009(4)
C9 0.021(5) 0.043(6) 0.031(5) -0.007(5) -0.003(4) 0.003(4)
C10 0.028(5) 0.021(5) 0.025(5) -0.001(4) 0.001(4) 0.001(4)
C11 0.032(5) 0.018(4) 0.026(5) -0.002(4) 0.005(4) -0.001(4)
C12 0.035(5) 0.020(5) 0.027(5) -0.004(4) 0.007(4) -0.007(4)
C13 0.041(6) 0.023(5) 0.038(6) 0.003(4) -0.015(5) 0.011(4)
C14 0.027(5) 0.033(5) 0.023(5) 0.007(4) -0.002(4) 0.014(4)
C15 0.023(5) 0.019(5) 0.039(5) -0.010(4) -0.013(4) 0.003(4)
C16 0.037(6) 0.037(6) 0.030(5) -0.014(5) -0.007(4) 0.006(5)
C17 0.028(5) 0.035(5) 0.034(5) -0.003(4) 0.005(4) 0.000(4)
C18 0.022(5) 0.024(5) 0.034(5) 0.000(4) -0.003(4) 0.000(4)
C19 0.022(5) 0.025(5) 0.036(5) 0.003(4) 0.001(4) -0.004(4)
C20 0.022(5) 0.017(4) 0.041(6) -0.003(4) -0.007(4) -0.001(4)
C21 0.025(5) 0.015(4) 0.026(5) -0.005(4) -0.001(4) 0.003(4)
C22 0.029(5) 0.015(4) 0.033(5) -0.006(4) -0.003(4) -0.003(4)
C23 0.029(5) 0.024(5) 0.023(5) 0.002(4) -0.003(4) 0.000(4)
C24 0.024(5) 0.020(4) 0.026(5) 0.001(4) -0.005(4) 0.001(4)
C25 0.027(5) 0.023(5) 0.026(5) 0.000(4) -0.010(4) 0.002(4)
C26 0.019(4) 0.015(4) 0.024(4) 0.006(3) -0.005(3) 0.000(3)
C27 0.028(5) 0.025(5) 0.047(6) -0.013(5) -0.004(4) 0.003(4)
C28 0.027(5) 0.020(4) 0.026(5) -0.002(4) -0.007(4) 0.000(4)
C29 0.023(5) 0.036(6) 0.043(6) -0.014(5) 0.001(4) 0.007(4)
C30 0.026(5) 0.037(6) 0.079(9) -0.018(6) 0.000(6) 0.012(5)
C31 0.018(5) 0.018(5) 0.113(11) 0.005(6) -0.003(6) 0.002(4)
C32 0.020(5) 0.016(5) 0.060(7) 0.007(4) -0.011(4) 0.001(4)
C33 0.025(5) 0.034(6) 0.066(8) 0.028(6) -0.017(5) -0.007(5)
C34 0.035(6) 0.032(6) 0.044(6) 0.020(5) -0.008(5) -0.012(5)
C35 0.027(5) 0.032(5) 0.027(5) 0.008(4) -0.013(4) -0.010(4)
C36 0.030(5) 0.053(6) 0.011(4) 0.004(4) -0.003(4) -0.017(5)
C37 0.029(5) 0.034(5) 0.030(5) -0.006(4) 0.010(4) -0.011(4)
C38 0.021(4) 0.022(5) 0.030(5) -0.008(4) 0.005(4) -0.013(4)
C39 0.020(4) 0.014(4) 0.035(5) -0.004(4) -0.008(4) -0.002(3)
C40 0.019(4) 0.018(4) 0.023(4) 0.002(3) -0.003(3) -0.006(3)
C41 0.030(6) 0.058(7) 0.053(7) -0.027(6) 0.004(5) 0.012(5)
C42 0.025(5) 0.027(5) 0.041(6) -0.016(4) 0.009(4) 0.005(4)
C43 0.024(5) 0.042(6) 0.027(5) -0.010(4) 0.004(4) -0.006(4)
C44 0.040(6) 0.035(6) 0.036(6) -0.011(5) 0.014(5) -0.007(5)
C45 0.052(6) 0.021(5) 0.036(6) -0.001(4) 0.011(5) -0.003(5)
C46 0.038(5) 0.027(5) 0.025(5) -0.002(4) 0.007(4) 0.011(4)
C47 0.040(6) 0.030(5) 0.020(5) 0.003(4) 0.010(4) 0.015(4)
C48 0.033(5) 0.037(5) 0.018(4) -0.003(4) -0.001(4) 0.019(4)
C49 0.024(5) 0.035(5) 0.017(4) -0.006(4) -0.002(3) 0.011(4)
C50 0.021(4) 0.032(5) 0.025(5) -0.005(4) -0.002(4) 0.006(4)
C51 0.027(5) 0.036(6) 0.035(5) -0.007(4) 0.004(4) 0.001(4)
C52 0.026(5) 0.020(4) 0.027(5) -0.001(4) 0.007(4) 0.001(4)
C53 0.025(4) 0.016(4) 0.017(4) -0.004(3) 0.005(3) 0.007(3)
C54 0.021(4) 0.024(5) 0.018(4) -0.002(3) 0.002(3) 0.007(4)
C55 0.022(5) 0.069(8) 0.027(6) -0.005(5) 0.003(4) -0.008(5)
C56 0.031(5) 0.017(5) 0.041(6) -0.002(4) 0.013(4) -0.010(4)
C57 0.020(4) 0.021(5) 0.021(4) -0.009(4) 0.008(3) 0.001(3)
C58 0.009(4) 0.033(5) 0.021(4) -0.006(4) -0.002(3) 0.002(3)
C59 0.018(4) 0.028(5) 0.027(5) -0.009(4) 0.003(4) 0.000(4)
C60 0.021(4) 0.019(4) 0.021(4) -0.008(3) 0.003(3) -0.006(3)
C61 0.024(5) 0.024(5) 0.022(5) 0.001(4) 0.002(4) -0.003(4)
C62 0.023(5) 0.039(6) 0.025(5) -0.002(4) -0.001(4) -0.003(4)
C63 0.022(5) 0.036(5) 0.017(4) -0.007(4) 0.000(3) -0.005(4)
C64 0.031(5) 0.044(6) 0.020(5) -0.012(4) 0.012(4) -0.014(4)
C65 0.017(4) 0.050(6) 0.024(5) -0.009(4) 0.005(4) -0.004(4)
C66 0.024(5) 0.088(9) 0.028(5) -0.021(6) 0.005(4) -0.015(6)
C67 0.022(5) 0.063(8) 0.036(6) -0.008(5) -0.002(4) -0.004(5)
C68 0.022(5) 0.090(10) 0.027(5) -0.029(6) -0.001(4) 0.014(6)
C69 0.029(5) 0.043(6) 0.029(5) -0.013(4) 0.000(4) 0.011(4)
C70 0.022(5) 0.039(6) 0.026(5) -0.013(4) -0.004(4) 0.008(4)
C71 0.053(6) 0.034(6) 0.025(5) 0.002(4) 0.000(4) -0.028(5)
C73 0.065(8) 0.069(8) 0.019(5) 0.007(5) 0.002(5) -0.046(7)
C72 0.050(7) 0.057(7) 0.030(5) 0.011(5) -0.004(5) -0.029(6)
C77 0.058(7) 0.064(8) 0.023(5) 0.001(5) 0.007(5) -0.041(6)
C74 0.056(7) 0.079(9) 0.030(6) -0.005(6) 0.006(5) -0.040(7)
C76 0.057(7) 0.089(10) 0.025(5) 0.013(6) -0.003(5) -0.050(7)
C75 0.069(8) 0.127(13) 0.022(6) 0.012(7) -0.007(5) -0.063(9)
O1S 0.020(3) 0.036(4) 0.028(3) -0.009(3) -0.001(2) 0.000(3)

loop_
_atom_type_symbol
_atom_type_description
_atom_type_scat_dispersion_real
_atom_type_scat_dispersion_imag
_atom_type_scat_source
C C 0.0033 0.0016 'International Tables Vol C Tables 4.2.6.8 and 6.1.1.4'
H H 0.0000 0.0000 'International Tables Vol C Tables 4.2.6.8 and 6.1.1.4'
N N 0.0061 0.0033 'International Tables Vol C Tables 4.2.6.8 and 6.1.1.4'
O O 0.0106 0.0060 'International Tables Vol C Tables 4.2.6.8 and 6.1.1.4'
F F 0.0171 0.0103 'International Tables Vol C Tables 4.2.6.8 and 6.1.1.4'
S S 0.1246 0.1234 'International Tables Vol C Tables 4.2.6.8 and 6.1.1.4'
B B 0.0013 0.0007 'International Tables Vol C Tables 4.2.6.8 and 6.1.1.4'
Cu Cu 0.3201 1.2651 'International Tables Vol C Tables 4.2.6.8 and 6.1.1.4'

loop_
_geom_angle_atom_site_label_1
_geom_angle_atom_site_label_2
_geom_angle_atom_site_label_3
_geom_angle
_geom_angle_site_symmetry_1
_geom_angle_site_symmetry_3
_geom_angle_publ_flag
N3 Cu1 N2 129.2(3) . . ?
N3 Cu1 N1 126.4(3) . . ?
N2 Cu1 N1 83.6(3) . . ?
N3 Cu1 N4 82.7(3) . . ?
N2 Cu1 N4 123.9(3) . . ?
N1 Cu1 N4 115.6(3) . . ?
N7 Cu2 N5 130.5(3) . . ?
N7 Cu2 N6 123.8(3) . . ?
N5 Cu2 N6 83.5(3) . . ?
N7 Cu2 N8 82.9(3) . . ?
N5 Cu2 N8 122.0(3) . . ?
N6 Cu2 N8 118.9(3) . . ?
O3 S1 O5 113.1(4) . . ?
O3 S1 O4 113.6(4) . . ?
O5 S1 O4 112.2(4) . . ?
O3 S1 C60 105.8(4) . . ?
O5 S1 C60 104.8(4) . . ?
O4 S1 C60 106.3(4) . . ?
O8 S2 O7 111.9(10) . . ?
O8 S2 O9 113.1(10) . . ?
O7 S2 O9 113.1(10) . . ?
O8 S2 C74 99.9(8) . . ?
O7 S2 C74 113.4(9) . . ?
O9 S2 C74 104.5(8) . . ?
O8 S2 F27 117.9(8) . . ?
O7 S2 F27 32.9(7) . . ?
O9 S2 F27 82.2(7) . . ?
C74 S2 F27 135.7(6) . . ?
F25B F25A B1 77(3) . . ?
F25A F25B B1 76(3) . . ?
F26 F26 B1 159.6(14) 2 . ?
B1 F27 S2 94.9(11) . . ?
F27 B1 F26 108.2(15) . . ?
F27 B1 F25A 124.4(18) . . ?
F26 B1 F25A 82.5(15) . . ?
F27 B1 F25B 110.8(17) . . ?
F26 B1 F25B 108.8(17) . . ?
F25A B1 F25B 26.5(10) . . ?
F27 B1 F28 110.8(14) . . ?
F26 B1 F28 109.0(15) . . ?
F25A B1 F28 116.6(18) . . ?
F25B B1 F28 109.3(17) . . ?
C1 N1 C11 117.0(8) . . ?
C1 N1 Cu1 132.0(7) . . ?
C11 N1 Cu1 110.8(6) . . ?
C10 N2 C12 115.9(7) . . ?
C10 N2 Cu1 133.2(6) . . ?
C12 N2 Cu1 110.7(5) . . ?
C25 N3 C15 114.9(8) . . ?
C25 N3 Cu1 113.3(6) . . ?
C15 N3 Cu1 131.8(6) . . ?
C24 N4 C26 118.3(7) . . ?
C24 N4 Cu1 131.7(6) . . ?
C26 N4 Cu1 110.0(5) . . ?
C29 N5 C39 117.6(8) . . ?
C29 N5 Cu2 131.7(7) . . ?
C39 N5 Cu2 110.3(5) . . ?
C38 N6 C40 117.0(7) . . ?
C38 N6 Cu2 132.7(6) . . ?
C40 N6 Cu2 110.2(5) . . ?
C43 N7 C53 117.1(8) . . ?
C43 N7 Cu2 131.4(6) . . ?
C53 N7 Cu2 111.3(6) . . ?
C52 N8 C54 118.5(7) . . ?
C52 N8 Cu2 132.5(6) . . ?
C54 N8 Cu2 108.9(5) . . ?
N1 C1 C2 124.2(10) . . ?
N1 C1 C13 114.9(9) . . ?
C2 C1 C13 120.9(9) . . ?
C1 C2 C3 119.3(10) . . ?
C2 C3 C4 118.9(9) . . ?
C11 C4 C3 117.4(9) . . ?
C11 C4 C5 120.3(9) . . ?
C3 C4 C5 122.3(9) . . ?
C6 C5 C4 120.9(10) . . ?
C5 C6 C7 121.0(10) . . ?
C12 C7 C8 117.9(9) . . ?
C12 C7 C6 119.1(9) . . ?
C8 C7 C6 123.0(9) . . ?
C9 C8 C7 119.6(9) . . ?
C8 C9 C10 118.5(9) . . ?
N2 C10 C9 124.7(8) . . ?
N2 C10 C14 114.2(7) . . ?
C9 C10 C14 121.1(8) . . ?
N1 C11 C4 123.3(8) . . ?
N1 C11 C12 118.1(8) . . ?
C4 C11 C12 118.6(8) . . ?
C7 C12 N2 123.4(8) . . ?
C7 C12 C11 120.1(8) . . ?
N2 C12 C11 116.6(8) . . ?
F2 C13 F3 105.6(8) . . ?
F2 C13 F1 106.1(8) . . ?
F3 C13 F1 106.9(7) . . ?
F2 C13 C1 112.4(8) . . ?
F3 C13 C1 113.3(8) . . ?
F1 C13 C1 112.0(8) . . ?
F6 C14 F5 105.6(8) . . ?
F6 C14 F4 106.5(7) . . ?
F5 C14 F4 107.4(8) . . ?
F6 C14 C10 114.3(7) . . ?
F5 C14 C10 111.4(7) . . ?
F4 C14 C10 111.2(8) . . ?
N3 C15 C16 124.5(8) . . ?
N3 C15 C27 114.1(8) . . ?
C16 C15 C27 121.3(9) . . ?
C15 C16 C17 119.3(9) . . ?
C16 C17 C18 119.1(9) . . ?
C25 C18 C19 120.7(9) . . ?
C25 C18 C17 116.8(8) . . ?
C19 C18 C17 122.5(9) . . ?
C20 C19 C18 121.0(9) . . ?
C19 C20 C21 120.2(8) . . ?
C22 C21 C26 117.0(8) . . ?
C22 C21 C20 123.3(8) . . ?
C26 C21 C20 119.7(8) . . ?
C23 C22 C21 120.6(8) . . ?
C22 C23 C24 118.8(8) . . ?
N4 C24 C23 122.9(8) . . ?
N4 C24 C28 116.3(7) . . ?
C23 C24 C28 120.9(8) . . ?
N3 C25 C18 125.3(8) . . ?
N3 C25 C26 115.6(8) . . ?
C18 C25 C26 119.0(8) . . ?
N4 C26 C21 122.4(8) . . ?
N4 C26 C25 118.4(7) . . ?
C21 C26 C25 119.2(8) . . ?
F7 C27 F8 106.9(8) . . ?
F7 C27 F9 106.6(8) . . ?
F8 C27 F9 105.7(8) . . ?
F7 C27 C15 113.8(8) . . ?
F8 C27 C15 113.3(8) . . ?
F9 C27 C15 110.0(8) . . ?
F10 C28 F11 107.3(7) . . ?
F10 C28 F12 106.6(7) . . ?
F11 C28 F12 105.3(7) . . ?
F10 C28 C24 113.0(7) . . ?
F11 C28 C24 111.7(7) . . ?
F12 C28 C24 112.4(7) . . ?
N5 C29 C30 123.0(10) . . ?
N5 C29 C41 117.5(9) . . ?
C30 C29 C41 119.5(9) . . ?
C31 C30 C29 119.9(10) . . ?
C30 C31 C32 119.4(10) . . ?
C39 C32 C31 117.0(10) . . ?
C39 C32 C33 119.8(9) . . ?
C31 C32 C33 123.3(9) . . ?
C34 C33 C32 120.7(9) . . ?
C33 C34 C35 121.7(10) . . ?
C36 C35 C40 117.0(8) . . ?
C36 C35 C34 123.8(9) . . ?
C40 C35 C34 119.1(9) . . ?
C37 C36 C35 120.4(8) . . ?
C36 C37 C38 117.7(9) . . ?
N6 C38 C37 125.2(9) . . ?
N6 C38 C42 114.6(8) . . ?
C37 C38 C42 120.1(8) . . ?
N5 C39 C32 123.0(8) . . ?
N5 C39 C40 118.0(7) . . ?
C32 C39 C40 119.0(9) . . ?
N6 C40 C35 122.6(8) . . ?
N6 C40 C39 117.7(7) . . ?
C35 C40 C39 119.7(8) . . ?
F13 C41 F15 106.6(11) . . ?
F13 C41 F14 107.1(9) . . ?
F15 C41 F14 104.3(9) . . ?
F13 C41 C29 112.1(9) . . ?
F15 C41 C29 114.7(8) . . ?
F14 C41 C29 111.5(11) . . ?
F17 C42 F16 107.1(8) . . ?
F17 C42 F18 105.9(8) . . ?
F16 C42 F18 106.4(7) . . ?
F17 C42 C38 112.7(7) . . ?
F16 C42 C38 112.1(8) . . ?
F18 C42 C38 112.2(7) . . ?
N7 C43 C44 124.4(9) . . ?
N7 C43 C55 115.3(9) . . ?
C44 C43 C55 120.3(9) . . ?
C45 C44 C43 118.7(9) . . ?
C44 C45 C46 119.4(9) . . ?
C45 C46 C53 118.5(8) . . ?
C45 C46 C47 122.4(9) . . ?
C53 C46 C47 119.1(9) . . ?
C48 C47 C46 120.0(9) . . ?
C47 C48 C49 122.0(8) . . ?
C50 C49 C48 123.6(8) . . ?
C50 C49 C54 117.5(8) . . ?
C48 C49 C54 118.9(8) . . ?
C51 C50 C49 119.2(8) . . ?
C50 C51 C52 118.9(9) . . ?
N8 C52 C51 124.2(8) . . ?
N8 C52 C56 114.7(7) . . ?
C51 C52 C56 121.1(8) . . ?
N7 C53 C54 117.3(7) . . ?
N7 C53 C46 121.8(8) . . ?
C54 C53 C46 120.8(8) . . ?
N8 C54 C53 119.1(7) . . ?
N8 C54 C49 121.7(8) . . ?
C53 C54 C49 119.2(8) . . ?
F19 C55 F20 110.2(9) . . ?
F19 C55 F21 104.5(11) . . ?
F20 C55 F21 104.3(10) . . ?
F19 C55 C43 114.4(8) . . ?
F20 C55 C43 111.1(10) . . ?
F21 C55 C43 111.7(9) . . ?
F22 C56 F23 107.9(8) . . ?
F22 C56 F24 107.6(7) . . ?
F23 C56 F24 107.3(7) . . ?
F22 C56 C52 112.5(7) . . ?
F23 C56 C52 110.5(7) . . ?
F24 C56 C52 110.9(8) . . ?
O1 C57 C58 120.9(8) . . ?
O1 C57 C70 120.8(8) . . ?
C58 C57 C70 118.3(8) . . ?
C63 C58 C59 119.5(8) . . ?
C63 C58 C57 121.2(7) . . ?
C59 C58 C57 119.3(8) . . ?
C60 C59 C58 120.6(8) . . ?
C59 C60 C61 119.8(8) . . ?
C59 C60 S1 121.7(7) . . ?
C61 C60 S1 118.5(6) . . ?
C62 C61 C60 120.4(8) . . ?
C61 C62 C63 119.6(9) . . ?
C58 C63 C62 120.1(8) . . ?
C58 C63 C64 120.7(8) . . ?
C62 C63 C64 119.2(9) . . ?
O2 C64 C65 121.4(8) . . ?
O2 C64 C63 120.3(9) . . ?
C65 C64 C63 118.2(8) . . ?
C66 C65 C70 119.7(9) . . ?
C66 C65 C64 119.5(10) . . ?
C70 C65 C64 120.7(8) . . ?
C65 C66 C67 120.6(11) . . ?
C66 C67 C68 119.4(10) . . ?
C69 C68 C67 120.3(10) . . ?
C68 C69 C70 120.5(11) . . ?
C65 C70 C69 119.4(9) . . ?
C65 C70 C57 120.6(8) . . ?
C69 C70 C57 119.9(9) . . ?
O6 C71 C77 119.4(9) . 3_565 ?
O6 C71 C72 122.3(9) . . ?
C77 C71 C72 118.3(9) 3_565 . ?
C74 C73 C72 119.8(10) . . ?
C77 C72 C73 120.0(10) . . ?
C77 C72 C71 120.4(9) . . ?
C73 C72 C71 119.4(9) . . ?
C76 C77 C72 119.1(10) . . ?
C76 C77 C71 120.1(9) . 3_565 ?
C72 C77 C71 120.7(10) . 3_565 ?
C73 C74 C75 120.4(10) . . ?
C73 C74 S2 116.5(8) . . ?
C75 C74 S2 122.9(9) . . ?
C77 C76 C75 121.7(10) . . ?
C76 C75 C74 118.7(12) . . ?

loop_
_geom_bond_atom_site_label_1
_geom_bond_atom_site_label_2
_geom_bond_distance
_geom_bond_site_symmetry_2
_geom_bond_publ_flag
Cu1 N3 1.999(8) . ?
Cu1 N2 2.020(7) . ?
Cu1 N1 2.034(8) . ?
Cu1 N4 2.053(7) . ?
Cu2 N7 2.004(8) . ?
Cu2 N5 2.033(7) . ?
Cu2 N6 2.051(7) . ?
Cu2 N8 2.070(7) . ?
S1 O3 1.448(6) . ?
S1 O5 1.458(6) . ?
S1 O4 1.464(6) . ?
S1 C60 1.764(8) . ?
S2 O8 1.426(16) . ?
S2 O7 1.435(17) . ?
S2 O9 1.452(17) . ?
S2 C74 1.700(12) . ?
S2 F27 1.885(11) . ?
F1 C13 1.348(10) . ?
F2 C13 1.341(12) . ?
F3 C13 1.342(11) . ?
F4 C14 1.341(10) . ?
F5 C14 1.329(11) . ?
F6 C14 1.324(10) . ?
F7 C27 1.319(12) . ?
F8 C27 1.320(10) . ?
F9 C27 1.343(11) . ?
F10 C28 1.328(10) . ?
F11 C28 1.354(10) . ?
F12 C28 1.356(9) . ?
F13 C41 1.310(14) . ?
F14 C41 1.346(12) . ?
F15 C41 1.345(12) . ?
F16 C42 1.334(10) . ?
F17 C42 1.328(11) . ?
F18 C42 1.339(10) . ?
F19 C55 1.271(11) . ?
F20 C55 1.315(12) . ?
F21 C55 1.326(14) . ?
F22 C56 1.326(11) . ?
F23 C56 1.332(10) . ?
F24 C56 1.347(10) . ?
F25A F25B 0.64(2) . ?
F25A B1 1.39(3) . ?
F25B B1 1.397(5) . ?
F26 F26 1.356(19) 2 ?
F26 B1 1.38(2) . ?
F27 B1 1.36(2) . ?
F28 B1 1.40(2) . ?
O1 C57 1.238(10) . ?
O2 C64 1.227(12) . ?
O6 C71 1.247(11) . ?
N1 C1 1.333(11) . ?
N1 C11 1.351(11) . ?
N2 C10 1.327(11) . ?
N2 C12 1.389(11) . ?
N3 C25 1.356(11) . ?
N3 C15 1.368(12) . ?
N4 C24 1.338(11) . ?
N4 C26 1.357(11) . ?
N5 C29 1.336(11) . ?
N5 C39 1.367(12) . ?
N6 C38 1.316(11) . ?
N6 C40 1.360(11) . ?
N7 C43 1.336(12) . ?
N7 C53 1.371(10) . ?
N8 C52 1.317(11) . ?
N8 C54 1.354(10) . ?
C1 C2 1.371(15) . ?
C1 C13 1.504(15) . ?
C2 C3 1.373(16) . ?
C3 C4 1.409(14) . ?
C4 C11 1.403(12) . ?
C4 C5 1.409(14) . ?
C5 C6 1.344(15) . ?
C6 C7 1.441(13) . ?
C7 C12 1.384(12) . ?
C7 C8 1.408(13) . ?
C8 C9 1.367(14) . ?
C9 C10 1.399(12) . ?
C10 C14 1.502(12) . ?
C11 C12 1.444(13) . ?
C15 C16 1.376(14) . ?
C15 C27 1.499(12) . ?
C16 C17 1.378(13) . ?
C17 C18 1.420(13) . ?
C18 C25 1.399(13) . ?
C18 C19 1.414(12) . ?
C19 C20 1.363(13) . ?
C20 C21 1.436(13) . ?
C21 C22 1.414(12) . ?
C21 C26 1.415(11) . ?
C22 C23 1.350(12) . ?
C23 C24 1.408(12) . ?
C24 C28 1.479(12) . ?
C25 C26 1.445(12) . ?
C29 C30 1.390(15) . ?
C29 C41 1.467(15) . ?
C30 C31 1.365(17) . ?
C31 C32 1.415(15) . ?
C32 C39 1.412(12) . ?
C32 C33 1.438(15) . ?
C33 C34 1.336(16) . ?
C34 C35 1.436(13) . ?
C35 C36 1.396(14) . ?
C35 C40 1.409(12) . ?
C36 C37 1.367(14) . ?
C37 C38 1.380(12) . ?
C38 C42 1.516(13) . ?
C39 C40 1.443(12) . ?
C43 C44 1.398(14) . ?
C43 C55 1.504(13) . ?
C44 C45 1.360(14) . ?
C45 C46 1.407(14) . ?
C46 C53 1.412(12) . ?
C46 C47 1.432(13) . ?
C47 C48 1.362(14) . ?
C48 C49 1.414(13) . ?
C49 C50 1.407(13) . ?
C49 C54 1.430(11) . ?
C50 C51 1.381(13) . ?
C51 C52 1.382(12) . ?
C52 C56 1.517(12) . ?
C53 C54 1.408(12) . ?
C57 C58 1.468(11) . ?
C57 C70 1.481(12) . ?
C58 C63 1.387(12) . ?
C58 C59 1.406(11) . ?
C59 C60 1.364(12) . ?
C60 C61 1.419(12) . ?
C61 C62 1.365(12) . ?
C62 C63 1.413(12) . ?
C63 C64 1.487(12) . ?
C64 C65 1.468(14) . ?
C65 C66 1.382(13) . ?
C65 C70 1.401(14) . ?
C66 C67 1.392(15) . ?
C67 C68 1.401(16) . ?
C68 C69 1.366(14) . ?
C69 C70 1.402(13) . ?
C71 C77 1.461(14) 3_565 ?
C71 C72 1.462(14) . ?
C73 C74 1.375(16) . ?
C73 C72 1.418(14) . ?
C72 C77 1.395(14) . ?
C77 C76 1.389(16) . ?
C77 C71 1.461(14) 3_565 ?
C74 C75 1.412(15) . ?
C76 C75 1.391(15) . ?

loop_
_geom_torsion_atom_site_label_1
_geom_torsion_atom_site_label_2
_geom_torsion_atom_site_label_3
_geom_torsion_atom_site_label_4
_geom_torsion
_geom_torsion_site_symmetry_1
_geom_torsion_site_symmetry_2
_geom_torsion_site_symmetry_3
_geom_torsion_site_symmetry_4
_geom_torsion_publ_flag
O8 S2 F27 B1 -118.2(11) . . . . ?
O7 S2 F27 B1 154.0(17) . . . . ?
O9 S2 F27 B1 -6.2(10) . . . . ?
C74 S2 F27 B1 96.7(11) . . . . ?
S2 F27 B1 F26 150.9(11) . . . . ?
S2 F27 B1 F25A -116(2) . . . . ?
S2 F27 B1 F25B -89.9(17) . . . . ?
S2 F27 B1 F28 31.6(13) . . . . ?
F26 F26 B1 F27 -60(4) 2 . . . ?
F26 F26 B1 F25A 176(2) 2 . . . ?
F26 F26 B1 F25B 179.8(19) 2 . . . ?
F26 F26 B1 F28 61(4) 2 . . . ?
F25B F25A B1 F27 66(4) . . . . ?
F25B F25A B1 F26 173(4) . . . . ?
F25B F25A B1 F28 -80(4) . . . . ?
F25A F25B B1 F27 -126(3) . . . . ?
F25A F25B B1 F26 -8(4) . . . . ?
F25A F25B B1 F28 111(3) . . . . ?
N3 Cu1 N1 C1 -46.3(9) . . . . ?
N2 Cu1 N1 C1 178.6(9) . . . . ?
N4 Cu1 N1 C1 54.0(9) . . . . ?
N3 Cu1 N1 C11 138.7(6) . . . . ?
N2 Cu1 N1 C11 3.7(6) . . . . ?
N4 Cu1 N1 C11 -121.0(6) . . . . ?
N3 Cu1 N2 C10 50.0(9) . . . . ?
N1 Cu1 N2 C10 -177.1(8) . . . . ?
N4 Cu1 N2 C10 -60.5(9) . . . . ?
N3 Cu1 N2 C12 -136.2(5) . . . . ?
N1 Cu1 N2 C12 -3.3(6) . . . . ?
N4 Cu1 N2 C12 113.3(6) . . . . ?
N2 Cu1 N3 C25 -128.0(6) . . . . ?
N1 Cu1 N3 C25 116.9(6) . . . . ?
N4 Cu1 N3 C25 0.4(6) . . . . ?
N2 Cu1 N3 C15 52.5(9) . . . . ?
N1 Cu1 N3 C15 -62.6(8) . . . . ?
N4 Cu1 N3 C15 -179.1(8) . . . . ?
N3 Cu1 N4 C24 179.1(8) . . . . ?
N2 Cu1 N4 C24 -47.9(8) . . . . ?
N1 Cu1 N4 C24 52.1(8) . . . . ?
N3 Cu1 N4 C26 0.6(5) . . . . ?
N2 Cu1 N4 C26 133.5(5) . . . . ?
N1 Cu1 N4 C26 -126.4(5) . . . . ?
N7 Cu2 N5 C29 -53.4(9) . . . . ?
N6 Cu2 N5 C29 176.8(9) . . . . ?
N8 Cu2 N5 C29 56.6(9) . . . . ?
N7 Cu2 N5 C39 134.1(6) . . . . ?
N6 Cu2 N5 C39 4.4(6) . . . . ?
N8 Cu2 N5 C39 -115.8(5) . . . . ?
N7 Cu2 N6 C38 45.5(8) . . . . ?
N5 Cu2 N6 C38 -179.1(8) . . . . ?
N8 Cu2 N6 C38 -56.1(8) . . . . ?
N7 Cu2 N6 C40 -138.7(5) . . . . ?
N5 Cu2 N6 C40 -3.4(5) . . . . ?
N8 Cu2 N6 C40 119.7(5) . . . . ?
N5 Cu2 N7 C43 -54.0(9) . . . . ?
N6 Cu2 N7 C43 59.2(9) . . . . ?
N8 Cu2 N7 C43 179.4(8) . . . . ?
N5 Cu2 N7 C53 132.0(5) . . . . ?
N6 Cu2 N7 C53 -114.8(5) . . . . ?
N8 Cu2 N7 C53 5.4(5) . . . . ?
N7 Cu2 N8 C52 179.0(8) . . . . ?
N5 Cu2 N8 C52 45.0(9) . . . . ?
N6 Cu2 N8 C52 -56.0(8) . . . . ?
N7 Cu2 N8 C54 -4.6(5) . . . . ?
N5 Cu2 N8 C54 -138.6(5) . . . . ?
N6 Cu2 N8 C54 120.3(5) . . . . ?
C11 N1 C1 C2 -0.6(14) . . . . ?
Cu1 N1 C1 C2 -175.3(8) . . . . ?
C11 N1 C1 C13 178.4(8) . . . . ?
Cu1 N1 C1 C13 3.7(13) . . . . ?
N1 C1 C2 C3 0.7(16) . . . . ?
C13 C1 C2 C3 -178.3(10) . . . . ?
C1 C2 C3 C4 -0.6(16) . . . . ?
C2 C3 C4 C11 0.4(15) . . . . ?
C2 C3 C4 C5 -179.6(10) . . . . ?
C11 C4 C5 C6 -0.4(15) . . . . ?
C3 C4 C5 C6 179.6(10) . . . . ?
C4 C5 C6 C7 1.5(15) . . . . ?
C5 C6 C7 C12 -1.5(14) . . . . ?
C5 C6 C7 C8 177.9(9) . . . . ?
C12 C7 C8 C9 0.5(13) . . . . ?
C6 C7 C8 C9 -178.9(9) . . . . ?
C7 C8 C9 C10 0.0(14) . . . . ?
C12 N2 C10 C9 2.9(13) . . . . ?
Cu1 N2 C10 C9 176.5(7) . . . . ?
C12 N2 C10 C14 -176.6(7) . . . . ?
Cu1 N2 C10 C14 -3.0(12) . . . . ?
C8 C9 C10 N2 -1.9(14) . . . . ?
C8 C9 C10 C14 177.6(8) . . . . ?
C1 N1 C11 C4 0.4(13) . . . . ?
Cu1 N1 C11 C4 176.2(7) . . . . ?
C1 N1 C11 C12 -179.2(8) . . . . ?
Cu1 N1 C11 C12 -3.4(10) . . . . ?
C3 C4 C11 N1 -0.4(13) . . . . ?
C5 C4 C11 N1 179.7(9) . . . . ?
C3 C4 C11 C12 179.2(9) . . . . ?
C5 C4 C11 C12 -0.7(13) . . . . ?
C8 C7 C12 N2 0.6(13) . . . . ?
C6 C7 C12 N2 -179.9(8) . . . . ?
C8 C7 C12 C11 -179.1(8) . . . . ?
C6 C7 C12 C11 0.3(13) . . . . ?
C10 N2 C12 C7 -2.3(12) . . . . ?
Cu1 N2 C12 C7 -177.2(7) . . . . ?
C10 N2 C12 C11 177.5(8) . . . . ?
Cu1 N2 C12 C11 2.5(9) . . . . ?
N1 C11 C12 C7 -179.6(8) . . . . ?
C4 C11 C12 C7 0.8(13) . . . . ?
N1 C11 C12 N2 0.6(12) . . . . ?
C4 C11 C12 N2 -179.0(8) . . . . ?
N1 C1 C13 F2 50.8(11) . . . . ?
C2 C1 C13 F2 -130.2(10) . . . . ?
N1 C1 C13 F3 -68.9(11) . . . . ?
C2 C1 C13 F3 110.2(10) . . . . ?
N1 C1 C13 F1 170.1(8) . . . . ?
C2 C1 C13 F1 -10.8(14) . . . . ?
N2 C10 C14 F6 -48.3(11) . . . . ?
C9 C10 C14 F6 132.1(9) . . . . ?
N2 C10 C14 F5 71.3(10) . . . . ?
C9 C10 C14 F5 -108.3(9) . . . . ?
N2 C10 C14 F4 -169.0(8) . . . . ?
C9 C10 C14 F4 11.4(12) . . . . ?
C25 N3 C15 C16 -1.1(12) . . . . ?
Cu1 N3 C15 C16 178.3(7) . . . . ?
C25 N3 C15 C27 178.8(7) . . . . ?
Cu1 N3 C15 C27 -1.8(11) . . . . ?
N3 C15 C16 C17 0.7(14) . . . . ?
C27 C15 C16 C17 -179.2(9) . . . . ?
C15 C16 C17 C18 -1.6(14) . . . . ?
C16 C17 C18 C25 2.8(13) . . . . ?
C16 C17 C18 C19 -179.4(9) . . . . ?
C25 C18 C19 C20 -0.6(13) . . . . ?
C17 C18 C19 C20 -178.3(9) . . . . ?
C18 C19 C20 C21 -2.3(13) . . . . ?
C19 C20 C21 C22 -179.5(8) . . . . ?
C19 C20 C21 C26 2.6(13) . . . . ?
C26 C21 C22 C23 -1.2(12) . . . . ?
C20 C21 C22 C23 -179.1(8) . . . . ?
C21 C22 C23 C24 -0.6(13) . . . . ?
C26 N4 C24 C23 -2.3(12) . . . . ?
Cu1 N4 C24 C23 179.2(6) . . . . ?
C26 N4 C24 C28 176.7(7) . . . . ?
Cu1 N4 C24 C28 -1.8(11) . . . . ?
C22 C23 C24 N4 2.5(13) . . . . ?
C22 C23 C24 C28 -176.5(8) . . . . ?
C15 N3 C25 C18 2.6(12) . . . . ?
Cu1 N3 C25 C18 -176.9(7) . . . . ?
C15 N3 C25 C26 178.4(7) . . . . ?
Cu1 N3 C25 C26 -1.2(9) . . . . ?
C19 C18 C25 N3 178.7(8) . . . . ?
C17 C18 C25 N3 -3.5(13) . . . . ?
C19 C18 C25 C26 3.0(12) . . . . ?
C17 C18 C25 C26 -179.1(8) . . . . ?
C24 N4 C26 C21 0.3(11) . . . . ?
Cu1 N4 C26 C21 179.1(6) . . . . ?
C24 N4 C26 C25 179.8(7) . . . . ?
Cu1 N4 C26 C25 -1.4(9) . . . . ?
C22 C21 C26 N4 1.4(12) . . . . ?
C20 C21 C26 N4 179.4(7) . . . . ?
C22 C21 C26 C25 -178.1(7) . . . . ?
C20 C21 C26 C25 -0.1(12) . . . . ?
N3 C25 C26 N4 1.8(11) . . . . ?
C18 C25 C26 N4 177.8(7) . . . . ?
N3 C25 C26 C21 -178.7(7) . . . . ?
C18 C25 C26 C21 -2.7(12) . . . . ?
N3 C15 C27 F7 51.3(11) . . . . ?
C16 C15 C27 F7 -128.8(10) . . . . ?
N3 C15 C27 F8 -71.0(11) . . . . ?
C16 C15 C27 F8 108.9(10) . . . . ?
N3 C15 C27 F9 170.9(7) . . . . ?
C16 C15 C27 F9 -9.2(12) . . . . ?
N4 C24 C28 F10 166.1(7) . . . . ?
C23 C24 C28 F10 -14.8(11) . . . . ?
N4 C24 C28 F11 -72.7(9) . . . . ?
C23 C24 C28 F11 106.3(9) . . . . ?
N4 C24 C28 F12 45.4(10) . . . . ?
C23 C24 C28 F12 -135.5(8) . . . . ?
C39 N5 C29 C30 1.0(14) . . . . ?
Cu2 N5 C29 C30 -171.0(7) . . . . ?
C39 N5 C29 C41 -177.8(8) . . . . ?
Cu2 N5 C29 C41 10.2(13) . . . . ?
N5 C29 C30 C31 -3.9(16) . . . . ?
C41 C29 C30 C31 174.8(10) . . . . ?
C29 C30 C31 C32 3.3(15) . . . . ?
C30 C31 C32 C39 -0.2(14) . . . . ?
C30 C31 C32 C33 179.9(9) . . . . ?
C39 C32 C33 C34 3.1(14) . . . . ?
C31 C32 C33 C34 -176.9(9) . . . . ?
C32 C33 C34 C35 -2.5(14) . . . . ?
C33 C34 C35 C36 177.9(9) . . . . ?
C33 C34 C35 C40 0.9(14) . . . . ?
C40 C35 C36 C37 -1.7(13) . . . . ?
C34 C35 C36 C37 -178.8(8) . . . . ?
C35 C36 C37 C38 0.2(13) . . . . ?
C40 N6 C38 C37 -0.8(12) . . . . ?
Cu2 N6 C38 C37 174.8(6) . . . . ?
C40 N6 C38 C42 177.3(7) . . . . ?
Cu2 N6 C38 C42 -7.1(11) . . . . ?
C36 C37 C38 N6 1.2(13) . . . . ?
C36 C37 C38 C42 -176.9(8) . . . . ?
C29 N5 C39 C32 2.4(12) . . . . ?
Cu2 N5 C39 C32 176.0(7) . . . . ?
C29 N5 C39 C40 -178.3(8) . . . . ?
Cu2 N5 C39 C40 -4.7(9) . . . . ?
C31 C32 C39 N5 -2.8(13) . . . . ?
C33 C32 C39 N5 177.1(8) . . . . ?
C31 C32 C39 C40 177.9(8) . . . . ?
C33 C32 C39 C40 -2.1(12) . . . . ?
C38 N6 C40 C35 -0.9(11) . . . . ?
Cu2 N6 C40 C35 -177.5(6) . . . . ?
C38 N6 C40 C39 178.3(7) . . . . ?
Cu2 N6 C40 C39 1.8(9) . . . . ?
C36 C35 C40 N6 2.2(12) . . . . ?
C34 C35 C40 N6 179.4(8) . . . . ?
C36 C35 C40 C39 -177.1(8) . . . . ?
C34 C35 C40 C39 0.1(12) . . . . ?
N5 C39 C40 N6 2.0(11) . . . . ?
C32 C39 C40 N6 -178.7(7) . . . . ?
N5 C39 C40 C35 -178.7(7) . . . . ?
C32 C39 C40 C35 0.6(12) . . . . ?
N5 C29 C41 F13 86.6(11) . . . . ?
C30 C29 C41 F13 -92.2(12) . . . . ?
N5 C29 C41 F15 -35.0(14) . . . . ?
C30 C29 C41 F15 146.2(10) . . . . ?
N5 C29 C41 F14 -153.3(9) . . . . ?
C30 C29 C41 F14 27.9(14) . . . . ?
N6 C38 C42 F17 -60.4(10) . . . . ?
C37 C38 C42 F17 117.8(9) . . . . ?
N6 C38 C42 F16 178.6(7) . . . . ?
C37 C38 C42 F16 -3.1(12) . . . . ?
N6 C38 C42 F18 59.0(10) . . . . ?
C37 C38 C42 F18 -122.8(9) . . . . ?
C53 N7 C43 C44 0.2(13) . . . . ?
Cu2 N7 C43 C44 -173.6(7) . . . . ?
C53 N7 C43 C55 -179.7(8) . . . . ?
Cu2 N7 C43 C55 6.6(12) . . . . ?
N7 C43 C44 C45 0.4(14) . . . . ?
C55 C43 C44 C45 -179.8(9) . . . . ?
C43 C44 C45 C46 -1.5(14) . . . . ?
C44 C45 C46 C53 2.1(13) . . . . ?
C44 C45 C46 C47 -177.5(9) . . . . ?
C45 C46 C47 C48 179.8(9) . . . . ?
C53 C46 C47 C48 0.3(13) . . . . ?
C46 C47 C48 C49 0.2(13) . . . . ?
C47 C48 C49 C50 178.2(8) . . . . ?
C47 C48 C49 C54 0.3(13) . . . . ?
C48 C49 C50 C51 -179.3(8) . . . . ?
C54 C49 C50 C51 -1.4(12) . . . . ?
C49 C50 C51 C52 0.2(13) . . . . ?
C54 N8 C52 C51 -0.4(13) . . . . ?
Cu2 N8 C52 C51 175.7(7) . . . . ?
C54 N8 C52 C56 179.9(7) . . . . ?
Cu2 N8 C52 C56 -4.0(11) . . . . ?
C50 C51 C52 N8 0.8(14) . . . . ?
C50 C51 C52 C56 -179.6(8) . . . . ?
C43 N7 C53 C54 179.6(7) . . . . ?
Cu2 N7 C53 C54 -5.4(9) . . . . ?
C43 N7 C53 C46 0.4(11) . . . . ?
Cu2 N7 C53 C46 175.4(6) . . . . ?
C45 C46 C53 N7 -1.6(12) . . . . ?
C47 C46 C53 N7 178.0(8) . . . . ?
C45 C46 C53 C54 179.3(8) . . . . ?
C47 C46 C53 C54 -1.2(12) . . . . ?
C52 N8 C54 C53 -179.9(7) . . . . ?
Cu2 N8 C54 C53 3.1(9) . . . . ?
C52 N8 C54 C49 -0.9(12) . . . . ?
Cu2 N8 C54 C49 -177.8(6) . . . . ?
N7 C53 C54 N8 1.5(11) . . . . ?
C46 C53 C54 N8 -179.3(7) . . . . ?
N7 C53 C54 C49 -177.6(7) . . . . ?
C46 C53 C54 C49 1.6(12) . . . . ?
C50 C49 C54 N8 1.8(12) . . . . ?
C48 C49 C54 N8 179.8(7) . . . . ?
C50 C49 C54 C53 -179.2(8) . . . . ?
C48 C49 C54 C53 -1.1(12) . . . . ?
N7 C43 C55 F19 -59.9(13) . . . . ?
C44 C43 C55 F19 120.3(11) . . . . ?
N7 C43 C55 F20 174.6(9) . . . . ?
C44 C43 C55 F20 -5.3(14) . . . . ?
N7 C43 C55 F21 58.6(12) . . . . ?
C44 C43 C55 F21 -121.3(11) . . . . ?
N8 C52 C56 F22 60.4(10) . . . . ?
C51 C52 C56 F22 -119.2(9) . . . . ?
N8 C52 C56 F23 -60.2(10) . . . . ?
C51 C52 C56 F23 120.2(9) . . . . ?
N8 C52 C56 F24 -179.1(7) . . . . ?
C51 C52 C56 F24 1.3(12) . . . . ?
O1 C57 C58 C63 179.0(8) . . . . ?
C70 C57 C58 C63 -2.6(12) . . . . ?
O1 C57 C58 C59 -1.9(12) . . . . ?
C70 C57 C58 C59 176.6(7) . . . . ?
C63 C58 C59 C60 -0.5(12) . . . . ?
C57 C58 C59 C60 -179.7(8) . . . . ?
C58 C59 C60 C61 1.1(12) . . . . ?
C58 C59 C60 S1 179.4(6) . . . . ?
O3 S1 C60 C59 117.7(7) . . . . ?
O5 S1 C60 C59 -2.1(8) . . . . ?
O4 S1 C60 C59 -121.2(7) . . . . ?
O3 S1 C60 C61 -64.0(7) . . . . ?
O5 S1 C60 C61 176.2(6) . . . . ?
O4 S1 C60 C61 57.2(7) . . . . ?
C59 C60 C61 C62 -1.8(13) . . . . ?
S1 C60 C61 C62 179.8(7) . . . . ?
C60 C61 C62 C63 1.9(13) . . . . ?
C59 C58 C63 C62 0.6(13) . . . . ?
C57 C58 C63 C62 179.8(8) . . . . ?
C59 C58 C63 C64 179.7(8) . . . . ?
C57 C58 C63 C64 -1.2(13) . . . . ?
C61 C62 C63 C58 -1.4(13) . . . . ?
C61 C62 C63 C64 179.6(8) . . . . ?
C58 C63 C64 O2 -178.3(9) . . . . ?
C62 C63 C64 O2 0.7(13) . . . . ?
C58 C63 C64 C65 4.6(13) . . . . ?
C62 C63 C64 C65 -176.3(8) . . . . ?
O2 C64 C65 C66 0.2(14) . . . . ?
C63 C64 C65 C66 177.3(9) . . . . ?
O2 C64 C65 C70 178.7(9) . . . . ?
C63 C64 C65 C70 -4.3(13) . . . . ?
C70 C65 C66 C67 1.7(15) . . . . ?
C64 C65 C66 C67 -179.8(9) . . . . ?
C65 C66 C67 C68 -2.2(15) . . . . ?
C66 C67 C68 C69 1.9(15) . . . . ?
C67 C68 C69 C70 -1.1(14) . . . . ?
C66 C65 C70 C69 -0.9(13) . . . . ?
C64 C65 C70 C69 -179.4(8) . . . . ?
C66 C65 C70 C57 179.0(8) . . . . ?
C64 C65 C70 C57 0.5(13) . . . . ?
C68 C69 C70 C65 0.6(13) . . . . ?
C68 C69 C70 C57 -179.3(8) . . . . ?
O1 C57 C70 C65 -178.6(8) . . . . ?
C58 C57 C70 C65 2.9(12) . . . . ?
O1 C57 C70 C69 1.3(12) . . . . ?
C58 C57 C70 C69 -177.2(8) . . . . ?
C74 C73 C72 C77 1.7(19) . . . . ?
C74 C73 C72 C71 176.4(12) . . . . ?
O6 C71 C72 C77 172.8(11) . . . . ?
C77 C71 C72 C77 -8.9(19) 3_565 . . . ?
O6 C71 C72 C73 -1.9(18) . . . . ?
C77 C71 C72 C73 176.4(11) 3_565 . . . ?
C73 C72 C77 C76 0.2(19) . . . . ?
C71 C72 C77 C76 -174.4(11) . . . . ?
C73 C72 C77 C71 -176.2(11) . . . 3_565 ?
C71 C72 C77 C71 9.1(19) . . . 3_565 ?
C72 C73 C74 C75 -5(2) . . . . ?
C72 C73 C74 S2 171.3(10) . . . . ?
O8 S2 C74 C73 166.8(12) . . . . ?
O7 S2 C74 C73 -74.0(13) . . . . ?
O9 S2 C74 C73 49.6(13) . . . . ?
F27 S2 C74 C73 -44.1(15) . . . . ?
O8 S2 C74 C75 -17.1(15) . . . . ?
O7 S2 C74 C75 102.1(15) . . . . ?
O9 S2 C74 C75 -134.3(14) . . . . ?
F27 S2 C74 C75 132.0(13) . . . . ?
C72 C77 C76 C75 1(2) . . . . ?
C71 C77 C76 C75 177.6(13) 3_565 . . . ?
C77 C76 C75 C74 -4(2) . . . . ?
C73 C74 C75 C76 6(2) . . . . ?
S2 C74 C75 C76 -169.8(11) . . . . ?
